data_7101464
loop_
_publ_author_name
'A. Blake'
'David Allan'
'Deguang Huang'
'Timothy J. Prior'
'M. Schroder'

_publ_section_title
;
High pressure co-ordination chemistry of a palladium
thioether complex: pressure versus electrons
;
_journal_issue 39
_journal_name_full 'Chemical Communications'
_journal_paper_doi 10.1039/b606736k
_journal_year 2006
_chemical_formula_moiety 'C6 H12 Cl2 Pd S3'
_chemical_formula_sum 'C6 H12 Cl2 Pd S3'
_chemical_formula_weight 357.64
_chemical_name_systematic
;
?
;
_space_group_IT_number 19
_symmetry_cell_setting orthorhombic
_symmetry_space_group_name_Hall 'P 2ac 2ab'
_symmetry_space_group_name_H-M 'P 21 21 21'
_atom_sites_solution_hydrogens geom
_atom_sites_solution_primary direct
_atom_sites_solution_secondary difmap
_audit_creation_method 'enCIFer editing of SHELXL97 CIF output'
_cell_angle_alpha 90.00
_cell_angle_beta 90.00
_cell_angle_gamma 90.00
_cell_formula_units_Z 4
_cell_length_a 6.9416(9)
_cell_length_b 11.3535(13)
_cell_length_c 11.116(3)
_cell_measurement_pressure 7310000
_cell_measurement_reflns_used 645
_cell_measurement_temperature 298(2)
_cell_measurement_theta_max 26.5
_cell_measurement_theta_min 4.1
_cell_volume 876.0(3)
_computing_cell_refinement 'Bruker SAINT (Bruker, 2004)'
_computing_data_collection 'Bruker APEX2 (Bruker, 2004)'
_computing_data_reduction 'Bruker SAINT'
_computing_molecular_graphics 'PLATON (Spek, 2003)'
_computing_publication_material 'enCIFer (Allen et al., 2004); PLATON'
_computing_structure_refinement 'SHELXL97 (Sheldrick, 1998)'
_computing_structure_solution 'SHELXS97 (Sheldrick, 1990)'
_diffrn_ambient_pressure 7310000
_diffrn_ambient_temperature 298(2)
_diffrn_measured_fraction_theta_full 0.443
_diffrn_measured_fraction_theta_max 0.443
_diffrn_measurement_device_type 'Bruker APEXII CCD area detector'
_diffrn_measurement_method omega
_diffrn_radiation_monochromator 'silicon (111)'
_diffrn_radiation_source 'Daresbury SRS Station 16.2 SMX'
_diffrn_radiation_type synchrotron
_diffrn_radiation_wavelength 0.8406
_diffrn_reflns_av_R_equivalents 0.047
_diffrn_reflns_av_sigmaI/netI 0.048
_diffrn_reflns_limit_h_max 7
_diffrn_reflns_limit_h_min -7
_diffrn_reflns_limit_k_max 12
_diffrn_reflns_limit_k_min -12
_diffrn_reflns_limit_l_max 5
_diffrn_reflns_limit_l_min -5
_diffrn_reflns_number 1909
_diffrn_reflns_theta_full 26.78
_diffrn_reflns_theta_max 26.78
_diffrn_reflns_theta_min 4.07
_diffrn_standards_decay_% 0
_diffrn_standards_number 0
_exptl_absorpt_coefficient_mu 3.374
_exptl_absorpt_correction_T_max 1.000
_exptl_absorpt_correction_T_min 0.462
_exptl_absorpt_correction_type multi-scan
_exptl_absorpt_process_details '(SADABS; Bruker, 2004)'
_exptl_crystal_colour 'intensely dark'
_exptl_crystal_density_diffrn 2.712
_exptl_crystal_density_method 'not measured'
_exptl_crystal_description tablet
_exptl_crystal_F_000 704
_exptl_crystal_size_max 0.15
_exptl_crystal_size_mid 0.10
_exptl_crystal_size_min 0.05
_refine_diff_density_max 0.55
_refine_diff_density_min -0.61
_refine_diff_density_rms 0.15
_refine_ls_abs_structure_details 'Flack H D (1983), Acta Cryst. A39, 876-881'
_refine_ls_abs_structure_Flack -0.03(19)
_refine_ls_extinction_method none
_refine_ls_goodness_of_fit_ref 1.07
_refine_ls_hydrogen_treatment constr
_refine_ls_matrix_type full
_refine_ls_number_parameters 74
_refine_ls_number_reflns 477
_refine_ls_number_restraints 19
_refine_ls_restrained_S_all 1.08
_refine_ls_R_factor_all 0.0506
_refine_ls_R_factor_gt 0.0479
_refine_ls_shift/su_max 0.001
_refine_ls_shift/su_mean 0.000
_refine_ls_structure_factor_coef Fsqd
_refine_ls_weighting_details 'calc w=1/[\s^2^(Fo^2^)+(0.064P)^2^+11.292P] where P=(Fo^2^+2Fc^2^)/3'
_refine_ls_weighting_scheme calc
_refine_ls_wR_factor_gt 0.1113
_refine_ls_wR_factor_ref 0.1143
_reflns_number_gt 456
_reflns_number_total 477
_reflns_threshold_expression I>2\s(I)
_cod_data_source_file b606736k.txt
_cod_database_code 7101464

loop_
_symmetry_equiv_pos_as_xyz
'x, y, z'
'-x+1/2, -y, z+1/2'
'x+1/2, -y+1/2, -z'
'-x, y+1/2, -z+1/2'

loop_
_atom_site_label
_atom_site_type_symbol
_atom_site_fract_x
_atom_site_fract_y
_atom_site_fract_z
_atom_site_U_iso_or_equiv
_atom_site_adp_type
_atom_site_occupancy
_atom_site_symmetry_multiplicity
_atom_site_calc_flag
_atom_site_refinement_flags
Pd Pd 0.1978(2) 0.16781(11) 0.3532(3) 0.0236(15) Uani 1 1 d U
Cl1 Cl 0.1052(11) 0.0089(4) 0.4701(13) 0.049(3) Uani 1 1 d U
Cl2 Cl 0.4393(8) 0.0656(4) 0.2587(12) 0.039(4) Uani 1 1 d U
S1 S -0.0219(7) 0.1871(4) 0.1450(12) 0.021(3) Uani 1 1 d DU
C2 C -0.188(3) 0.2965(17) 0.205(3) 0.046(8) Uiso 1 1 d DU
H2A H -0.1319 0.3745 0.1983 0.056 Uiso 1 1 calc R
H2B H -0.3072 0.2953 0.1595 0.056 Uiso 1 1 calc R
C3 C -0.228(4) 0.268(2) 0.336(3) 0.065(9) Uiso 1 1 d DU
H3A H -0.2817 0.1891 0.3390 0.078 Uiso 1 1 calc R
H3B H -0.3268 0.3215 0.3638 0.078 Uiso 1 1 calc R
S4 S -0.0306(8) 0.2738(4) 0.4426(11) 0.018(3) Uani 1 1 d DU
C5 C 0.034(3) 0.4275(10) 0.438(3) 0.043(8) Uiso 1 1 d DU
H5A H -0.0709 0.4722 0.4037 0.052 Uiso 1 1 calc R
H5B H 0.0542 0.4555 0.5200 0.052 Uiso 1 1 calc R
C6 C 0.213(3) 0.4485(13) 0.367(3) 0.023(5) Uiso 1 1 d DU
H6A H 0.3069 0.4824 0.4214 0.027 Uiso 1 1 calc R
H6B H 0.1822 0.5094 0.3085 0.027 Uiso 1 1 calc R
S7 S 0.3361(7) 0.3343(4) 0.2851(10) 0.0114(13) Uiso 1 1 d DU
C8 C 0.256(4) 0.3656(18) 0.1327(15) 0.052(9) Uiso 1 1 d DU
H8A H 0.1676 0.4316 0.1367 0.063 Uiso 1 1 calc R
H8B H 0.3674 0.3915 0.0871 0.063 Uiso 1 1 calc R
C9 C 0.159(3) 0.2690(15) 0.061(2) 0.030(6) Uiso 1 1 d DU
H9A H 0.2565 0.2144 0.0334 0.036 Uiso 1 1 calc R
H9B H 0.0984 0.3036 -0.0088 0.036 Uiso 1 1 calc R

loop_
_atom_site_aniso_label
_atom_site_aniso_U_11
_atom_site_aniso_U_22
_atom_site_aniso_U_33
_atom_site_aniso_U_23
_atom_site_aniso_U_13
_atom_site_aniso_U_12
Pd 0.0156(10) 0.0059(7) 0.049(5) 0.0034(11) -0.0051(14) 0.0003(6)
Cl1 0.103(6) 0.018(2) 0.025(10) 0.000(4) -0.023(6) -0.032(3)
Cl2 0.037(4) 0.028(3) 0.050(15) -0.024(4) -0.020(4) 0.022(2)
S1 0.022(3) 0.019(2) 0.024(8) 0.003(4) 0.007(5) -0.0029(19)
S4 0.015(3) 0.018(2) 0.022(10) 0.004(4) 0.004(4) -0.0092(19)

loop_
_atom_type_symbol
_atom_type_description
_atom_type_scat_dispersion_real
_atom_type_scat_dispersion_imag
_atom_type_scat_source
C C 0.0033 0.0016 'International Tables Vol C Tables 4.2.6.8 and 6.1.1.4'
H H 0.0000 0.0000 'International Tables Vol C Tables 4.2.6.8 and 6.1.1.4'
S S 0.1246 0.1234 'International Tables Vol C Tables 4.2.6.8 and 6.1.1.4'
Cl Cl 0.1484 0.1585 'International Tables Vol C Tables 4.2.6.8 and 6.1.1.4'
Pd Pd -0.9988 1.0072 'International Tables Vol C Tables 4.2.6.8 and 6.1.1.4'

loop_
_geom_angle_atom_site_label_1
_geom_angle_atom_site_label_2
_geom_angle_atom_site_label_3
_geom_angle
_geom_angle_site_symmetry_3
S4 Pd S7 90.0(2) .
S4 Pd Cl2 177.7(2) .
S7 Pd Cl2 87.7(3) .
S4 Pd Cl1 88.4(3) .
S7 Pd Cl1 164.1(4) .
Cl2 Pd Cl1 93.8(3) .
S4 Pd S1 86.5(3) .
S7 Pd S1 83.6(3) .
Cl2 Pd S1 93.4(4) .
Cl1 Pd S1 112.1(3) .
S4 Pd S4 89.44(17) 3_556
S7 Pd S4 78.6(3) 3_556
Cl2 Pd S4 90.0(3) 3_556
Cl1 Pd S4 85.6(3) 3_556
S1 Pd S4 161.70(16) 3_556
C9 S1 C2 106.0(10) .
C9 S1 Pd 95.0(8) .
C2 S1 Pd 95.6(13) .
C3 C2 S1 109(2) .
C3 C2 H2A 110.0 .
S1 C2 H2A 110.0 .
C3 C2 H2B 110.0 .
S1 C2 H2B 110.0 .
H2A C2 H2B 108.3 .
C2 C3 S4 119(2) .
C2 C3 H3A 107.6 .
S4 C3 H3A 107.6 .
C2 C3 H3B 107.6 .
S4 C3 H3B 107.6 .
H3A C3 H3B 107.0 .
C5 S4 C3 102.0(16) .
C5 S4 Pd 109.5(7) .
C3 S4 Pd 103.0(11) .
C6 C5 S4 112.1(14) .
C6 C5 H5A 109.2 .
S4 C5 H5A 109.2 .
C6 C5 H5B 109.2 .
S4 C5 H5B 109.2 .
H5A C5 H5B 107.9 .
C5 C6 S7 123.2(13) .
C5 C6 H6A 106.5 .
S7 C6 H6A 106.5 .
C5 C6 H6B 106.5 .
S7 C6 H6B 106.5 .
H6A C6 H6B 106.5 .
C6 S7 C8 100.6(12) .
C6 S7 Pd 103.5(7) .
C8 S7 Pd 110.3(8) .
C9 C8 S7 118.9(16) .
C9 C8 H8A 107.6 .
S7 C8 H8A 107.6 .
C9 C8 H8B 107.6 .
S7 C8 H8B 107.6 .
H8A C8 H8B 107.0 .
C8 C9 S1 114.3(16) .
C8 C9 H9A 108.7 .
S1 C9 H9A 108.7 .
C8 C9 H9B 108.7 .
S1 C9 H9B 108.7 .
H9A C9 H9B 107.6 .

loop_
_geom_bond_atom_site_label_1
_geom_bond_atom_site_label_2
_geom_bond_distance
_geom_bond_site_symmetry_2
Pd S4 2.225(8) .
Pd S7 2.251(6) .
Pd Cl2 2.293(8) .
Pd Cl1 2.315(9) .
Pd S1 2.780(12) .
Pd S4 3.024(10) 3_556
S1 C9 1.817(10) .
S1 C2 1.820(10) .
C2 C3 1.517(11) .
C2 H2A 0.9700 .
C2 H2B 0.9700 .
C3 S4 1.812(10) .
C3 H3A 0.9700 .
C3 H3B 0.9700 .
S4 C5 1.803(10) .
C5 C6 1.496(11) .
C5 H5A 0.9700 .
C5 H5B 0.9700 .
C6 S7 1.797(10) .
C6 H6A 0.9700 .
C6 H6B 0.9700 .
S7 C8 1.818(11) .
C8 C9 1.512(10) .
C8 H8A 0.9700 .
C8 H8B 0.9700 .
C9 H9A 0.9700 .
C9 H9B 0.9700 .

loop_
_geom_torsion_atom_site_label_1
_geom_torsion_atom_site_label_2
_geom_torsion_atom_site_label_3
_geom_torsion_atom_site_label_4
_geom_torsion
S1 C2 C3 S4 64(2)
C2 C3 S4 C5 64(2)
C3 S4 C5 C6 -103(2)
S4 C5 C6 S7 4(3)
C5 C6 S7 C8 102(2)
C6 S7 C8 C9 -124.5(19)
S7 C8 C9 S1 45(3)
C8 C9 S1 C2 54(2)
C9 S1 C2 C3 -134.4(18)
